data_4105980
loop_
_publ_author_name
'Wen-Xiong Zhang'
'Zitao Wang'
'Masayoshi Nishiura'
'Zhenfeng Xi'
'Zhaomin Hou'

_publ_section_title
;
 Ln4(CH2)4 Cubane-Type Rare-Earth Methylidene Complexes Consisting of
 "(C5Me4SiMe3)LnCH2" Units (Ln = Tm, Lu)
;
_journal_name_full 'Journal of the American Chemical Society'
_journal_page_first 5712
_journal_page_last 5715
_journal_paper_doi 10.1021/ja200540b
_journal_volume 133
_journal_year 2011
_chemical_formula_sum 'C64 H104 Si4 Tm4'
_chemical_formula_weight 1661.55
_chemical_name_systematic
; 
 ? 
;
_space_group_IT_number 11
_symmetry_cell_setting monoclinic
_symmetry_space_group_name_Hall '-P 2yb'
_symmetry_space_group_name_H-M 'P 1 21/m 1'
_atom_sites_solution_hydrogens geom
_atom_sites_solution_primary direct
_atom_sites_solution_secondary difmap
_audit_creation_method SHELXL-97
_cell_angle_alpha 90.00
_cell_angle_beta 115.7520(10)
_cell_angle_gamma 90.00
_cell_formula_units_Z 2
_cell_length_a 12.3134(14)
_cell_length_b 23.365(3)
_cell_length_c 13.4173(16)
_cell_measurement_reflns_used 360
_cell_measurement_temperature 173(2)
_cell_measurement_theta_max 25
_cell_measurement_theta_min 2
_cell_volume 3476.8(7)
_computing_cell_refinement 'Bruker SMART'
_computing_data_collection 'Bruker SMART'
_computing_data_reduction 'Bruker SHELXTL'
_computing_molecular_graphics 'Bruker SHELXTL'
_computing_publication_material 'Bruker SHELXTL'
_computing_structure_refinement 'SHELXL-97 (Sheldrick, 1997)'
_computing_structure_solution 'SHELXS-97 (Sheldrick, 1990)'
_diffrn_ambient_temperature 173(2)
_diffrn_measured_fraction_theta_full 0.998
_diffrn_measured_fraction_theta_max 0.998
_diffrn_measurement_device_type 'CCD area detector'
_diffrn_measurement_method 'phi and omega scans'
_diffrn_radiation_monochromator graphite
_diffrn_radiation_source 'fine-focus sealed tube'
_diffrn_radiation_type MoK\a
_diffrn_radiation_wavelength 0.71073
_diffrn_reflns_av_R_equivalents 0.0322
_diffrn_reflns_av_sigmaI/netI 0.0401
_diffrn_reflns_limit_h_max 14
_diffrn_reflns_limit_h_min -13
_diffrn_reflns_limit_k_max 27
_diffrn_reflns_limit_k_min -26
_diffrn_reflns_limit_l_max 8
_diffrn_reflns_limit_l_min -15
_diffrn_reflns_number 18252
_diffrn_reflns_theta_full 25.03
_diffrn_reflns_theta_max 25.03
_diffrn_reflns_theta_min 1.69
_exptl_absorpt_coefficient_mu 5.157
_exptl_absorpt_correction_T_max 0.3068
_exptl_absorpt_correction_T_min 0.2322
_exptl_absorpt_correction_type multi-scan
_exptl_absorpt_process_details SADABS
_exptl_crystal_density_diffrn 1.587
_exptl_crystal_F_000 1640
_exptl_crystal_size_max 0.40
_exptl_crystal_size_mid 0.30
_exptl_crystal_size_min 0.30
_refine_diff_density_max 1.100
_refine_diff_density_min -0.903
_refine_diff_density_rms 0.103
_refine_ls_extinction_method none
_refine_ls_goodness_of_fit_ref 0.997
_refine_ls_hydrogen_treatment none
_refine_ls_matrix_type full
_refine_ls_number_parameters 328
_refine_ls_number_reflns 6294
_refine_ls_number_restraints 0
_refine_ls_restrained_S_all 0.997
_refine_ls_R_factor_all 0.0406
_refine_ls_R_factor_gt 0.0295
_refine_ls_shift/su_max 0.008
_refine_ls_shift/su_mean 0.000
_refine_ls_structure_factor_coef Fsqd
_refine_ls_weighting_details 'calc w=1/[\s^2^(Fo^2^)+(0.0304P)^2^+0.0000P] where P=(Fo^2^+2Fc^2^)/3'
_refine_ls_weighting_scheme calc
_refine_ls_wR_factor_gt 0.0623
_refine_ls_wR_factor_ref 0.0650
_reflns_number_gt 5121
_reflns_number_total 6294
_reflns_threshold_expression >2sigma(I)
_cod_data_source_file ja200540b_si_005.cif
_cod_data_source_block 4-tm
_cod_original_cell_volume 3476.7(7)
_cod_database_code 4105980

loop_
_symmetry_equiv_pos_as_xyz
'x, y, z'
'-x, y+1/2, -z'
'-x, -y, -z'
'x, -y-1/2, z'

loop_
_atom_site_label
_atom_site_type_symbol
_atom_site_fract_x
_atom_site_fract_y
_atom_site_fract_z
_atom_site_U_iso_or_equiv
_atom_site_adp_type
_atom_site_occupancy
_atom_site_symmetry_multiplicity
_atom_site_calc_flag
_atom_site_refinement_flags
_atom_site_disorder_assembly
_atom_site_disorder_group
Tm1 Tm 0.203052(19) 0.325058(9) 0.290337(18) 0.03320(7) Uani 1 1 d . . .
Tm2 Tm -0.04769(3) 0.2500 0.14688(2) 0.03234(9) Uani 1 2 d S . .
Tm3 Tm 0.09456(3) 0.2500 0.43852(2) 0.03523(9) Uani 1 2 d S . .
Si1 Si 0.16304(13) 0.49237(6) 0.31022(13) 0.0418(4) Uani 1 1 d . . .
Si2 Si -0.13456(19) 0.2500 -0.17320(16) 0.0426(5) Uani 1 2 d S . .
Si3 Si 0.3184(2) 0.2500 0.76016(18) 0.0570(7) Uani 1 2 d S . .
C1 C 0.0157(4) 0.3207(2) 0.2921(4) 0.0322(11) Uani 1 1 d . . .
C2 C 0.1442(6) 0.2500 0.1538(5) 0.0301(16) Uani 1 2 d S . .
C3 C 0.2780(6) 0.2500 0.4260(5) 0.0340(17) Uani 1 2 d S . .
C4 C 0.2558(4) 0.4318(2) 0.2984(4) 0.0320(11) Uani 1 1 d . . .
C5 C 0.2629(5) 0.4108(2) 0.2006(4) 0.0399(13) Uani 1 1 d . . .
C6 C 0.3602(5) 0.3732(2) 0.2334(5) 0.0461(14) Uani 1 1 d . . .
C7 C 0.4178(4) 0.3707(2) 0.3489(5) 0.0398(13) Uani 1 1 d . . .
C8 C 0.3551(4) 0.4062(2) 0.3893(4) 0.0344(12) Uani 1 1 d . . .
C9 C 0.1807(6) 0.4270(3) 0.0817(5) 0.0667(19) Uani 1 1 d . . .
H9A H 0.1945 0.4671 0.0691 0.100 Uiso 1 1 d R . .
H9B H 0.0964 0.4218 0.0679 0.100 Uiso 1 1 d R . .
H9C H 0.1984 0.4024 0.0313 0.100 Uiso 1 1 d R . .
C10 C 0.4031(6) 0.3445(3) 0.1556(6) 0.076(2) Uani 1 1 d . . .
H10A H 0.3336 0.3361 0.0852 0.114 Uiso 1 1 d R . .
H10B H 0.4449 0.3088 0.1889 0.114 Uiso 1 1 d R . .
H10C H 0.4584 0.3702 0.1424 0.114 Uiso 1 1 d R . .
C11 C 0.5314(5) 0.3377(2) 0.4174(6) 0.067(2) Uani 1 1 d . . .
H11A H 0.6019 0.3616 0.4309 0.101 Uiso 1 1 d R . .
H11B H 0.5340 0.3031 0.3773 0.101 Uiso 1 1 d R . .
H11C H 0.5321 0.3270 0.4882 0.101 Uiso 1 1 d R . .
C12 C 0.3901(5) 0.4178(2) 0.5099(4) 0.0531(15) Uani 1 1 d . . .
H12A H 0.4563 0.3923 0.5555 0.080 Uiso 1 1 d R . .
H12B H 0.3207 0.4110 0.5258 0.080 Uiso 1 1 d R . .
H12C H 0.4163 0.4577 0.5269 0.080 Uiso 1 1 d R . .
C13 C 0.2621(5) 0.5565(2) 0.3534(6) 0.0684(19) Uani 1 1 d . . .
H13A H 0.3311 0.5490 0.4246 0.103 Uiso 1 1 d R . .
H13B H 0.2165 0.5893 0.3609 0.103 Uiso 1 1 d R . .
H13C H 0.2911 0.5652 0.2976 0.103 Uiso 1 1 d R . .
C14 C 0.0305(5) 0.5094(3) 0.1775(5) 0.075(2) Uani 1 1 d . . .
H14A H 0.0573 0.5156 0.1195 0.112 Uiso 1 1 d R . .
H14B H -0.0088 0.5442 0.1867 0.112 Uiso 1 1 d R . .
H14C H -0.0269 0.4775 0.1566 0.112 Uiso 1 1 d R . .
C15 C 0.1023(6) 0.4796(3) 0.4136(5) 0.0678(19) Uani 1 1 d . . .
H15A H 0.0561 0.4438 0.3959 0.102 Uiso 1 1 d R . .
H15B H 0.0496 0.5114 0.4118 0.102 Uiso 1 1 d R . .
H15C H 0.1694 0.4768 0.4876 0.102 Uiso 1 1 d R . .
C16 C -0.1864(6) 0.2500 -0.0617(5) 0.0313(16) Uani 1 2 d S . .
C17 C -0.2221(4) 0.2985(2) -0.0196(4) 0.0443(14) Uani 1 1 d . . .
C18 C -0.2755(4) 0.2797(3) 0.0485(4) 0.0571(18) Uani 1 1 d . . .
C19 C -0.2092(6) 0.3609(3) -0.0441(5) 0.078(2) Uani 1 1 d . . .
H19A H -0.2382 0.3854 -0.0014 0.117 Uiso 1 1 d R . .
H19B H -0.2568 0.3682 -0.1232 0.117 Uiso 1 1 d R . .
H19C H -0.1241 0.3694 -0.0234 0.117 Uiso 1 1 d R . .
C20 C -0.3305(6) 0.3184(4) 0.1055(5) 0.109(3) Uani 1 1 d . . .
H20A H -0.4089 0.3325 0.0513 0.164 Uiso 1 1 d R . .
H20B H -0.2767 0.3509 0.1396 0.164 Uiso 1 1 d R . .
H20C H -0.3414 0.2965 0.1628 0.164 Uiso 1 1 d R . .
C21 C -0.2711(9) 0.2500 -0.3060(7) 0.097(4) Uani 1 2 d S . .
H21A H -0.3125 0.2131 -0.3158 0.146 Uiso 0.50 1 d PR . .
H21B H -0.2487 0.2560 -0.3670 0.146 Uiso 0.50 1 d PR . .
H21C H -0.3250 0.2808 -0.3058 0.146 Uiso 0.50 1 d PR . .
C22 C -0.0400(6) 0.3132(3) -0.1685(6) 0.073(2) Uani 1 1 d . . .
H22A H -0.0033 0.3073 -0.2194 0.109 Uiso 1 1 d R . .
H22B H 0.0235 0.3181 -0.0931 0.109 Uiso 1 1 d R . .
H22C H -0.0905 0.3476 -0.1904 0.109 Uiso 1 1 d R . .
C23 C 0.1584(6) 0.2500 0.6494(5) 0.0353(17) Uani 1 2 d S . .
C24 C 0.0832(5) 0.2990(2) 0.6074(4) 0.0395(13) Uani 1 1 d . . .
C25 C -0.0345(5) 0.2807(2) 0.5414(4) 0.0474(15) Uani 1 1 d . . .
C26 C -0.1439(6) 0.3186(3) 0.4848(5) 0.080(2) Uani 1 1 d . . .
H26A H -0.1749 0.3298 0.5380 0.120 Uiso 1 1 d R A .
H26B H -0.2065 0.2977 0.4233 0.120 Uiso 1 1 d R . .
H26C H -0.1209 0.3529 0.4564 0.120 Uiso 1 1 d R . .
C27 C 0.1193(6) 0.3614(2) 0.6340(5) 0.0658(18) Uani 1 1 d . A .
H27A H 0.0510 0.3861 0.5893 0.099 Uiso 1 1 d R . .
H27B H 0.1875 0.3699 0.6173 0.099 Uiso 1 1 d R . .
H27C H 0.1426 0.3684 0.7127 0.099 Uiso 1 1 d R . .
C28 C 0.4173(14) 0.3058(8) 0.7431(16) 0.079(6) Uiso 0.50 1 d P A 1
H28A H 0.3764 0.3429 0.7292 0.118 Uiso 0.61(5) 1 calc PR A 1
H28B H 0.4343 0.2957 0.6804 0.118 Uiso 0.61(5) 1 calc PR A 1
H28C H 0.4931 0.3080 0.8106 0.118 Uiso 0.61(5) 1 calc PR A 1
C36 C 0.390(3) 0.3226(14) 0.780(3) 0.105(11) Uiso 0.50 1 d P A 2
H36A H 0.3458 0.3497 0.8039 0.157 Uiso 0.39(5) 1 calc PR A 2
H36B H 0.3887 0.3356 0.7098 0.157 Uiso 0.39(5) 1 calc PR A 2
H36C H 0.4741 0.3203 0.8362 0.157 Uiso 0.39(5) 1 calc PR A 2
C29 C 0.3084(10) 0.2702(5) 0.8907(10) 0.066(4) Uiso 0.50 1 d P . .
C30 C 0.2683(5) 0.5224(3) 0.7620(8) 0.123(4) Uani 1 1 d G . .
H30 H 0.1908 0.5395 0.7368 0.148 Uiso 1 1 calc R . .
C31 C 0.3433(9) 0.5370(2) 0.7130(4) 0.119(3) Uani 1 1 d G . .
H31 H 0.3172 0.5640 0.6542 0.143 Uiso 1 1 calc R . .
C32 C 0.4567(8) 0.5120(3) 0.7498(7) 0.103(3) Uani 1 1 d G . .
H32 H 0.5080 0.5220 0.7163 0.124 Uiso 1 1 calc R . .
C33 C 0.4949(5) 0.4725(3) 0.8357(7) 0.126(4) Uani 1 1 d G . .
H33 H 0.5724 0.4555 0.8609 0.151 Uiso 1 1 calc R . .
C34 C 0.4198(10) 0.4579(3) 0.8848(5) 0.149(4) Uani 1 1 d G . .
H34 H 0.4460 0.4309 0.9435 0.179 Uiso 1 1 calc R . .
C35 C 0.3065(9) 0.4829(4) 0.8479(7) 0.123(4) Uani 1 1 d G . .
H35 H 0.2552 0.4729 0.8814 0.148 Uiso 1 1 calc R . .
H1 H 0.0215 0.3623 0.2834 0.141 Uiso 1 1 d . . .
H2 H -0.0610 0.3206 0.2975 0.097 Uiso 1 1 d . . .
H3 H 0.1838 0.2803 0.1320 0.105 Uiso 1 1 d . . .
H4 H 0.3546 0.2500 0.4186 0.146 Uiso 1 2 d S . .
H5 H 0.3245 0.2500 0.5080 0.149 Uiso 1 2 d S . .
H6 H 0.3156 0.3102 0.9232 0.078 Uiso 0.50 1 d P . .
H7 H 0.3752 0.2500 0.9533 0.109 Uiso 1 2 d S . .
H8 H 0.2523 0.2500 0.9152 0.098 Uiso 1 2 d S . .

loop_
_atom_site_aniso_label
_atom_site_aniso_U_11
_atom_site_aniso_U_22
_atom_site_aniso_U_33
_atom_site_aniso_U_23
_atom_site_aniso_U_13
_atom_site_aniso_U_12
Tm1 0.03096(13) 0.03146(13) 0.03874(14) -0.00055(10) 0.01659(11) -0.00416(9)
Tm2 0.02313(16) 0.0478(2) 0.02193(17) 0.000 0.00590(13) 0.000
Tm3 0.03190(18) 0.0541(2) 0.02233(17) 0.000 0.01420(14) 0.000
Si1 0.0367(8) 0.0327(8) 0.0509(10) 0.0008(7) 0.0143(7) 0.0025(6)
Si2 0.0408(12) 0.0617(15) 0.0246(11) 0.000 0.0136(10) 0.000
Si3 0.0458(13) 0.091(2) 0.0257(12) 0.000 0.0074(10) 0.000
C1 0.030(3) 0.038(3) 0.028(3) -0.003(2) 0.013(2) 0.001(2)
C2 0.035(4) 0.028(4) 0.035(4) 0.000 0.022(3) 0.000
C3 0.026(4) 0.049(5) 0.020(4) 0.000 0.004(3) 0.000
C4 0.029(3) 0.031(3) 0.034(3) 0.003(2) 0.012(2) -0.003(2)
C5 0.043(3) 0.039(3) 0.043(3) 0.001(2) 0.024(3) -0.013(2)
C6 0.043(3) 0.037(3) 0.075(4) -0.013(3) 0.042(3) -0.013(3)
C7 0.025(3) 0.031(3) 0.063(4) -0.006(3) 0.019(3) -0.007(2)
C8 0.028(3) 0.034(3) 0.037(3) 0.001(2) 0.010(2) -0.001(2)
C9 0.087(5) 0.072(5) 0.042(4) 0.004(3) 0.028(4) -0.013(4)
C10 0.090(5) 0.070(5) 0.107(6) -0.031(4) 0.079(5) -0.020(4)
C11 0.029(3) 0.049(4) 0.112(6) -0.005(4) 0.021(4) 0.002(3)
C12 0.050(3) 0.058(4) 0.035(3) 0.003(3) 0.004(3) 0.003(3)
C13 0.065(4) 0.039(4) 0.097(5) -0.012(3) 0.031(4) -0.008(3)
C14 0.054(4) 0.075(5) 0.072(5) 0.007(4) 0.005(4) 0.019(4)
C15 0.075(4) 0.057(4) 0.093(5) -0.008(4) 0.057(4) 0.004(3)
C16 0.024(4) 0.044(4) 0.015(3) 0.000 -0.001(3) 0.000
C17 0.029(3) 0.064(4) 0.032(3) -0.001(3) 0.006(2) 0.013(3)
C18 0.026(3) 0.113(5) 0.027(3) -0.002(3) 0.007(2) 0.016(3)
C19 0.099(6) 0.067(5) 0.063(4) 0.005(4) 0.029(4) 0.039(4)
C20 0.059(4) 0.220(10) 0.049(4) -0.007(5) 0.023(4) 0.068(5)
C21 0.067(7) 0.186(13) 0.031(5) 0.000 0.014(5) 0.000
C22 0.084(5) 0.082(5) 0.074(5) 0.016(4) 0.054(4) -0.003(4)
C23 0.040(4) 0.045(5) 0.019(4) 0.000 0.011(3) 0.000
C24 0.049(3) 0.049(3) 0.027(3) -0.002(2) 0.022(3) 0.001(3)
C25 0.042(3) 0.080(4) 0.030(3) 0.013(3) 0.025(3) 0.017(3)
C26 0.061(4) 0.128(7) 0.060(4) 0.019(4) 0.033(4) 0.046(4)
C27 0.091(5) 0.059(4) 0.059(4) -0.001(3) 0.043(4) 0.009(4)
C30 0.070(6) 0.143(10) 0.133(10) -0.026(8) 0.022(6) -0.015(6)
C31 0.144(10) 0.094(7) 0.109(8) -0.007(6) 0.045(8) -0.025(8)
C32 0.122(8) 0.089(7) 0.131(9) -0.060(6) 0.086(7) -0.058(6)
C33 0.105(8) 0.094(8) 0.159(11) -0.014(7) 0.040(8) 0.013(6)
C34 0.172(12) 0.147(11) 0.141(10) 0.024(8) 0.080(10) 0.000(10)
C35 0.118(9) 0.154(11) 0.126(10) -0.018(8) 0.080(8) -0.041(7)

loop_
_atom_type_symbol
_atom_type_description
_atom_type_scat_dispersion_real
_atom_type_scat_dispersion_imag
_atom_type_scat_source
C C 0.0033 0.0016 'International Tables Vol C Tables 4.2.6.8 and 6.1.1.4'
H H 0.0000 0.0000 'International Tables Vol C Tables 4.2.6.8 and 6.1.1.4'
Si Si 0.0817 0.0704 'International Tables Vol C Tables 4.2.6.8 and 6.1.1.4'
Tm Tm -0.3139 5.2483 'International Tables Vol C Tables 4.2.6.8 and 6.1.1.4'

loop_
_geom_angle_atom_site_label_1
_geom_angle_atom_site_label_2
_geom_angle_atom_site_label_3
_geom_angle
_geom_angle_site_symmetry_1
_geom_angle_site_symmetry_3
C1 Tm1 C3 90.97(19) . .
C1 Tm1 C2 90.20(19) . .
C3 Tm1 C2 86.25(15) . .
C1 Tm1 C4 106.06(16) . .
C3 Tm1 C4 132.03(15) . .
C2 Tm1 C4 136.58(16) . .
C1 Tm1 C8 121.86(16) . .
C3 Tm1 C8 101.03(16) . .
C2 Tm1 C8 146.60(18) . .
C4 Tm1 C8 32.20(14) . .
C1 Tm1 C5 121.41(17) . .
C3 Tm1 C5 144.95(19) . .
C2 Tm1 C5 105.10(16) . .
C4 Tm1 C5 32.32(15) . .
C8 Tm1 C5 52.19(16) . .
C1 Tm1 C6 152.21(17) . .
C3 Tm1 C6 116.4(2) . .
C2 Tm1 C6 96.16(18) . .
C4 Tm1 C6 52.45(16) . .
C8 Tm1 C6 51.29(16) . .
C5 Tm1 C6 30.93(16) . .
C1 Tm1 C7 152.69(16) . .
C3 Tm1 C7 93.66(19) . .
C2 Tm1 C7 116.93(19) . .
C4 Tm1 C7 52.53(15) . .
C8 Tm1 C7 30.93(15) . .
C5 Tm1 C7 51.50(16) . .
C6 Tm1 C7 30.83(16) . .
C1 Tm1 Tm3 46.61(12) . .
C3 Tm1 Tm3 44.49(16) . .
C2 Tm1 Tm3 90.26(13) . .
C4 Tm1 Tm3 130.17(11) . .
C8 Tm1 Tm3 117.83(11) . .
C5 Tm1 Tm3 161.38(12) . .
C6 Tm1 Tm3 159.49(14) . .
C7 Tm1 Tm3 130.17(12) . .
C1 Tm1 Tm2 46.21(11) . .
C3 Tm1 Tm2 90.47(13) . .
C2 Tm1 Tm2 44.10(15) . .
C4 Tm1 Tm2 133.48(10) . .
C8 Tm1 Tm2 164.12(11) . .
C5 Tm1 Tm2 120.94(11) . .
C6 Tm1 Tm2 132.22(13) . .
C7 Tm1 Tm2 160.29(12) . .
Tm3 Tm1 Tm2 63.761(11) . .
C1 Tm1 Tm1 87.48(12) . 4_565
C3 Tm1 Tm1 43.17(11) . 4_565
C2 Tm1 Tm1 43.29(11) . 4_565
C4 Tm1 Tm1 166.26(10) . 4_565
C8 Tm1 Tm1 137.07(10) . 4_565
C5 Tm1 Tm1 140.31(12) . 4_565
C6 Tm1 Tm1 115.41(12) . 4_565
C7 Tm1 Tm1 113.88(11) . 4_565
Tm3 Tm1 Tm1 58.272(6) . 4_565
Tm2 Tm1 Tm1 58.317(6) . 4_565
C1 Tm1 H1 24.3 . .
C3 Tm1 H1 110.1 . .
C2 Tm1 H1 105.7 . .
C4 Tm1 H1 82.0 . .
C8 Tm1 H1 102.2 . .
C5 Tm1 H1 98.7 . .
C6 Tm1 H1 129.5 . .
C7 Tm1 H1 132.3 . .
Tm3 Tm1 H1 66.4 . .
Tm2 Tm1 H1 63.2 . .
Tm1 Tm1 H1 111.6 4_565 .
C1 Tm1 H3 106.7 . .
C3 Tm1 H3 102.8 . .
C2 Tm1 H3 23.8 . .
C4 Tm1 H3 113.9 . .
C8 Tm1 H3 124.9 . .
C5 Tm1 H3 81.8 . .
C6 Tm1 H3 73.6 . .
C7 Tm1 H3 98.5 . .
Tm3 Tm1 H3 114.0 . .
Tm2 Tm1 H3 61.8 . .
Tm1 Tm1 H3 62.8 4_565 .
H1 Tm1 H3 114.7 . .
C2 Tm2 C1 90.05(16) . .
C2 Tm2 C1 90.05(16) . 4_565
C1 Tm2 C1 86.5(2) . 4_565
C2 Tm2 C16 103.1(2) . .
C1 Tm2 C16 135.17(12) . .
C1 Tm2 C16 135.17(12) 4_565 .
C2 Tm2 C17 118.80(18) . 4_565
C1 Tm2 C17 148.46(17) . 4_565
C1 Tm2 C17 104.67(16) 4_565 4_565
C16 Tm2 C17 31.90(14) . 4_565
C2 Tm2 C17 118.80(18) . .
C1 Tm2 C17 104.67(16) . .
C1 Tm2 C17 148.46(17) 4_565 .
C16 Tm2 C17 31.90(14) . .
C17 Tm2 C17 51.8(3) 4_565 .
C2 Tm2 C18 150.09(18) . 4_565
C1 Tm2 C18 119.24(17) . 4_565
C1 Tm2 C18 97.21(16) 4_565 4_565
C16 Tm2 C18 52.56(18) . 4_565
C17 Tm2 C18 31.32(16) 4_565 4_565
C17 Tm2 C18 51.48(17) . 4_565
C2 Tm2 C18 150.09(18) . .
C1 Tm2 C18 97.21(16) . .
C1 Tm2 C18 119.24(17) 4_565 .
C16 Tm2 C18 52.56(18) . .
C17 Tm2 C18 51.48(17) 4_565 .
C17 Tm2 C18 31.32(16) . .
C18 Tm2 C18 30.7(3) 4_565 .
C2 Tm2 Tm1 46.18(11) . .
C1 Tm2 Tm1 43.98(11) . .
C1 Tm2 Tm1 90.01(11) 4_565 .
C16 Tm2 Tm1 129.69(11) . .
C17 Tm2 Tm1 159.86(12) 4_565 .
C17 Tm2 Tm1 118.67(13) . .
C18 Tm2 Tm1 161.49(14) 4_565 .
C18 Tm2 Tm1 132.08(13) . .
C2 Tm2 Tm1 46.18(11) . 4_565
C1 Tm2 Tm1 90.01(11) . 4_565
C1 Tm2 Tm1 43.98(11) 4_565 4_565
C16 Tm2 Tm1 129.69(11) . 4_565
C17 Tm2 Tm1 118.67(13) 4_565 4_565
C17 Tm2 Tm1 159.86(12) . 4_565
C18 Tm2 Tm1 132.08(13) 4_565 4_565
C18 Tm2 Tm1 161.49(14) . 4_565
Tm1 Tm2 Tm1 63.366(12) . 4_565
C2 Tm2 Tm3 87.11(16) . .
C1 Tm2 Tm3 43.33(11) . .
C1 Tm2 Tm3 43.33(11) 4_565 .
C16 Tm2 Tm3 169.80(15) . .
C17 Tm2 Tm3 141.53(12) 4_565 .
C17 Tm2 Tm3 141.53(12) . .
C18 Tm2 Tm3 117.76(11) 4_565 .
C18 Tm2 Tm3 117.76(11) . .
Tm1 Tm2 Tm3 58.062(7) . .
Tm1 Tm2 Tm3 58.062(7) 4_565 .
C3 Tm3 C1 90.05(16) . 4_565
C3 Tm3 C1 90.05(16) . .
C1 Tm3 C1 85.9(2) 4_565 .
C3 Tm3 C23 103.6(2) . .
C1 Tm3 C23 135.33(12) 4_565 .
C1 Tm3 C23 135.33(12) . .
C3 Tm3 C24 118.89(18) . 4_565
C1 Tm3 C24 104.64(16) 4_565 4_565
C1 Tm3 C24 148.61(16) . 4_565
C23 Tm3 C24 31.92(14) . 4_565
C3 Tm3 C24 118.89(18) . .
C1 Tm3 C24 148.61(16) 4_565 .
C1 Tm3 C24 104.64(16) . .
C23 Tm3 C24 31.92(14) . .
C24 Tm3 C24 52.3(2) 4_565 .
C3 Tm3 C25 149.91(18) . 4_565
C1 Tm3 C25 96.88(15) 4_565 4_565
C1 Tm3 C25 119.55(16) . 4_565
C23 Tm3 C25 52.31(18) . 4_565
C24 Tm3 C25 31.08(16) 4_565 4_565
C24 Tm3 C25 52.06(16) . 4_565
C3 Tm3 C25 149.91(18) . .
C1 Tm3 C25 119.55(16) 4_565 .
C1 Tm3 C25 96.88(15) . .
C23 Tm3 C25 52.31(18) . .
C24 Tm3 C25 52.06(16) 4_565 .
C24 Tm3 C25 31.08(16) . .
C25 Tm3 C25 31.8(2) 4_565 .
C3 Tm3 Tm1 46.14(10) . .
C1 Tm3 Tm1 89.89(11) 4_565 .
C1 Tm3 Tm1 44.05(11) . .
C23 Tm3 Tm1 129.95(12) . .
C24 Tm3 Tm1 160.01(12) 4_565 .
C24 Tm3 Tm1 118.43(12) . .
C25 Tm3 Tm1 161.94(13) 4_565 .
C25 Tm3 Tm1 131.50(12) . .
C3 Tm3 Tm1 46.14(10) . 4_565
C1 Tm3 Tm1 44.05(11) 4_565 4_565
C1 Tm3 Tm1 89.89(11) . 4_565
C23 Tm3 Tm1 129.95(12) . 4_565
C24 Tm3 Tm1 118.43(12) 4_565 4_565
C24 Tm3 Tm1 160.01(12) . 4_565
C25 Tm3 Tm1 131.50(12) 4_565 4_565
C25 Tm3 Tm1 161.94(13) . 4_565
Tm1 Tm3 Tm1 63.455(12) . 4_565
C3 Tm3 Tm2 87.13(15) . .
C1 Tm3 Tm2 43.04(11) 4_565 .
C1 Tm3 Tm2 43.04(11) . .
C23 Tm3 Tm2 169.29(16) . .
C24 Tm3 Tm2 141.23(12) 4_565 .
C24 Tm3 Tm2 141.23(12) . .
C25 Tm3 Tm2 117.56(11) 4_565 .
C25 Tm3 Tm2 117.56(11) . .
Tm1 Tm3 Tm2 58.177(9) . .
Tm1 Tm3 Tm2 58.177(9) 4_565 .
C13 Si1 C14 108.0(3) . .
C13 Si1 C15 108.6(3) . .
C14 Si1 C15 106.1(3) . .
C13 Si1 C4 107.1(3) . .
C14 Si1 C4 113.3(3) . .
C15 Si1 C4 113.5(3) . .
C21 Si2 C16 106.8(4) . .
C21 Si2 C22 109.1(3) . .
C16 Si2 C22 113.5(2) . .
C21 Si2 C22 109.1(3) . 4_565
C16 Si2 C22 113.5(2) . 4_565
C22 Si2 C22 104.8(4) . 4_565
C28 Si3 C28 88.7(16) . 4_565
C28 Si3 C29 127.2(8) . 4_565
C28 Si3 C29 104.5(9) 4_565 4_565
C28 Si3 C29 104.5(9) . .
C28 Si3 C29 127.2(8) 4_565 .
C29 Si3 C29 29.2(7) 4_565 .
C28 Si3 C36 24.9(11) . .
C28 Si3 C36 111(2) 4_565 .
C29 Si3 C36 108.4(15) 4_565 .
C29 Si3 C36 81.9(17) . .
C28 Si3 C36 111(2) . 4_565
C28 Si3 C36 24.9(11) 4_565 4_565
C29 Si3 C36 81.9(17) 4_565 4_565
C29 Si3 C36 108.4(15) . 4_565
C36 Si3 C36 129(3) . 4_565
C28 Si3 C23 114.7(4) . .
C28 Si3 C23 114.7(4) 4_565 .
C29 Si3 C23 105.5(4) 4_565 .
C29 Si3 C23 105.5(4) . .
C36 Si3 C23 112.3(8) . .
C36 Si3 C23 112.3(8) 4_565 .
Tm1 C1 Tm2 89.80(16) . .
Tm1 C1 Tm3 89.34(16) . .
Tm2 C1 Tm3 93.63(16) . .
Tm1 C1 H1 80.4 . .
Tm2 C1 H1 126.6 . .
Tm3 C1 H1 138.1 . .
Tm1 C1 H2 175.9 . .
Tm2 C1 H2 94.2 . .
Tm3 C1 H2 89.8 . .
H1 C1 H2 97.7 . .
Tm2 C2 Tm1 89.72(18) . .
Tm2 C2 Tm1 89.72(18) . 4_565
Tm1 C2 Tm1 93.4(2) . 4_565
Tm2 C2 H3 128.4 . .
Tm1 C2 H3 71.0 . .
Tm1 C2 H3 137.1 4_565 .
Tm3 C3 Tm1 89.37(18) . 4_565
Tm3 C3 Tm1 89.37(18) . .
Tm1 C3 Tm1 93.7(2) 4_565 .
Tm3 C3 H4 178.5 . .
Tm1 C3 H4 89.6 4_565 .
Tm1 C3 H4 89.6 . .
Tm3 C3 H5 91.7 . .
Tm1 C3 H5 133.2 4_565 .
Tm1 C3 H5 133.2 . .
H4 C3 H5 89.7 . .
C8 C4 C5 105.5(4) . .
C8 C4 Si1 124.9(4) . .
C5 C4 Si1 128.1(4) . .
C8 C4 Tm1 74.7(3) . .
C5 C4 Tm1 75.2(3) . .
Si1 C4 Tm1 125.9(2) . .
C6 C5 C4 108.1(5) . .
C6 C5 C9 125.2(5) . .
C4 C5 C9 126.6(5) . .
C6 C5 Tm1 75.3(3) . .
C4 C5 Tm1 72.5(3) . .
C9 C5 Tm1 118.9(3) . .
C5 C6 C7 109.2(5) . .
C5 C6 C10 124.8(6) . .
C7 C6 C10 125.8(5) . .
C5 C6 Tm1 73.7(3) . .
C7 C6 Tm1 75.0(3) . .
C10 C6 Tm1 122.2(4) . .
C8 C7 C6 107.9(4) . .
C8 C7 C11 126.2(5) . .
C6 C7 C11 125.9(5) . .
C8 C7 Tm1 72.7(3) . .
C6 C7 Tm1 74.2(3) . .
C11 C7 Tm1 121.3(3) . .
C7 C8 C4 109.3(4) . .
C7 C8 C12 125.2(5) . .
C4 C8 C12 125.4(5) . .
C7 C8 Tm1 76.3(3) . .
C4 C8 Tm1 73.1(3) . .
C12 C8 Tm1 119.3(3) . .
C5 C9 H9A 109.4 . .
C5 C9 H9B 109.5 . .
H9A C9 H9B 109.5 . .
C5 C9 H9C 109.4 . .
H9A C9 H9C 109.5 . .
H9B C9 H9C 109.5 . .
C6 C10 H10A 109.5 . .
C6 C10 H10B 109.5 . .
H10A C10 H10B 109.5 . .
C6 C10 H10C 109.4 . .
H10A C10 H10C 109.5 . .
H10B C10 H10C 109.5 . .
C7 C11 H11A 109.6 . .
C7 C11 H11B 109.3 . .
H11A C11 H11B 109.5 . .
C7 C11 H11C 109.6 . .
H11A C11 H11C 109.5 . .
H11B C11 H11C 109.5 . .
C8 C12 H12A 109.4 . .
C8 C12 H12B 109.6 . .
H12A C12 H12B 109.5 . .
C8 C12 H12C 109.4 . .
H12A C12 H12C 109.5 . .
H12B C12 H12C 109.5 . .
Si1 C13 H13A 109.3 . .
Si1 C13 H13B 109.5 . .
H13A C13 H13B 109.5 . .
Si1 C13 H13C 109.6 . .
H13A C13 H13C 109.5 . .
H13B C13 H13C 109.5 . .
Si1 C14 H14A 109.4 . .
Si1 C14 H14B 109.4 . .
H14A C14 H14B 109.5 . .
Si1 C14 H14C 109.6 . .
H14A C14 H14C 109.5 . .
H14B C14 H14C 109.5 . .
Si1 C15 H15A 109.5 . .
Si1 C15 H15B 109.6 . .
H15A C15 H15B 109.5 . .
Si1 C15 H15C 109.3 . .
H15A C15 H15C 109.5 . .
H15B C15 H15C 109.5 . .
C17 C16 C17 106.0(6) 4_565 .
C17 C16 Si2 126.4(3) 4_565 .
C17 C16 Si2 126.4(3) . .
C17 C16 Tm2 75.0(3) 4_565 .
C17 C16 Tm2 75.0(3) . .
Si2 C16 Tm2 125.3(3) . .
C18 C17 C16 108.8(5) . .
C18 C17 C19 124.2(5) . .
C16 C17 C19 127.0(5) . .
C18 C17 Tm2 75.5(3) . .
C16 C17 Tm2 73.1(3) . .
C19 C17 Tm2 118.7(4) . .
C18 C18 C17 108.1(3) 4_565 .
C18 C18 C20 126.5(4) 4_565 .
C17 C18 C20 125.3(6) . .
C18 C18 Tm2 74.65(14) 4_565 .
C17 C18 Tm2 73.1(3) . .
C20 C18 Tm2 121.1(4) . .
C17 C19 H19A 109.5 . .
C17 C19 H19B 109.4 . .
H19A C19 H19B 109.5 . .
C17 C19 H19C 109.5 . .
H19A C19 H19C 109.5 . .
H19B C19 H19C 109.5 . .
C18 C20 H20A 109.7 . .
C18 C20 H20B 109.7 . .
H20A C20 H20B 109.5 . .
C18 C20 H20C 109.1 . .
H20A C20 H20C 109.5 . .
H20B C20 H20C 109.5 . .
Si2 C21 H21A 109.4 . .
Si2 C21 H21B 109.7 . .
H21A C21 H21B 109.5 . .
Si2 C21 H21C 109.3 . .
H21A C21 H21C 109.5 . .
H21B C21 H21C 109.5 . .
Si2 C22 H22A 109.5 . .
Si2 C22 H22B 109.4 . .
H22A C22 H22B 109.5 . .
Si2 C22 H22C 109.5 . .
H22A C22 H22C 109.5 . .
H22B C22 H22C 109.5 . .
C24 C23 C24 106.9(6) 4_565 .
C24 C23 Si3 126.1(3) 4_565 .
C24 C23 Si3 126.1(3) . .
C24 C23 Tm3 74.4(3) 4_565 .
C24 C23 Tm3 74.4(3) . .
Si3 C23 Tm3 125.4(3) . .
C25 C24 C23 108.7(5) . .
C25 C24 C27 124.0(5) . .
C23 C24 C27 127.1(5) . .
C25 C24 Tm3 75.3(3) . .
C23 C24 Tm3 73.7(3) . .
C27 C24 Tm3 120.4(3) . .
C24 C25 C25 107.8(3) . 4_565
C24 C25 C26 126.3(6) . .
C25 C25 C26 125.9(4) 4_565 .
C24 C25 Tm3 73.6(3) . .
C25 C25 Tm3 74.10(12) 4_565 .
C26 C25 Tm3 120.5(4) . .
C25 C26 H26A 109.6 . .
C25 C26 H26B 109.6 . .
H26A C26 H26B 109.5 . .
C25 C26 H26C 109.3 . .
H26A C26 H26C 109.5 . .
H26B C26 H26C 109.5 . .
C24 C27 H27A 109.6 . .
C24 C27 H27B 109.5 . .
H27A C27 H27B 109.5 . .
C24 C27 H27C 109.3 . .
H27A C27 H27C 109.5 . .
H27B C27 H27C 109.5 . .
Si3 C28 H28A 109.5 . .
Si3 C28 H28B 109.5 . .
Si3 C28 H28C 109.5 . .
Si3 C36 H36A 109.5 . .
Si3 C36 H36B 109.5 . .
H36A C36 H36B 109.5 . .
Si3 C36 H36C 109.5 . .
H36A C36 H36C 109.5 . .
H36B C36 H36C 109.5 . .
C29 C29 Si3 75.4(3) 4_565 .
C29 C29 H6 156.5 4_565 .
Si3 C29 H6 127.2 . .
C29 C29 H7 61.9 4_565 .
Si3 C29 H7 107.6 . .
H6 C29 H7 100.7 . .
C29 C29 H8 62.0 4_565 .
Si3 C29 H8 121.6 . .
H6 C29 H8 103.6 . .
H7 C29 H8 86.2 . .
C31 C30 C35 120.0 . .
C31 C30 H30 120.0 . .
C35 C30 H30 120.0 . .
C30 C31 C32 120.0 . .
C30 C31 H31 120.0 . .
C32 C31 H31 120.0 . .
C33 C32 C31 120.0 . .
C33 C32 H32 120.0 . .
C31 C32 H32 120.0 . .
C32 C33 C34 120.0 . .
C32 C33 H33 120.0 . .
C34 C33 H33 120.0 . .
C33 C34 C35 120.0 . .
C33 C34 H34 120.0 . .
C35 C34 H34 120.0 . .
C34 C35 C30 120.0 . .
C34 C35 H35 120.0 . .
C30 C35 H35 120.0 . .

loop_
_geom_bond_atom_site_label_1
_geom_bond_atom_site_label_2
_geom_bond_distance
_geom_bond_site_symmetry_2
Tm1 C1 2.319(5) .
Tm1 C3 2.404(4) .
Tm1 C2 2.409(4) .
Tm1 C4 2.567(5) .
Tm1 C8 2.588(5) .
Tm1 C5 2.603(5) .
Tm1 C6 2.623(5) .
Tm1 C7 2.634(5) .
Tm1 Tm3 3.3348(4) .
Tm1 Tm2 3.3390(4) .
Tm1 Tm1 3.5074(6) 4_565
Tm1 H1 2.3627 .
Tm1 H3 2.2860 .
Tm2 C2 2.324(6) .
Tm2 C1 2.410(5) .
Tm2 C1 2.410(5) 4_565
Tm2 C16 2.568(6) .
Tm2 C17 2.592(5) 4_565
Tm2 C17 2.592(5) .
Tm2 C18 2.622(5) 4_565
Tm2 C18 2.622(5) .
Tm2 Tm1 3.3390(4) 4_565
Tm2 Tm3 3.5248(6) .
Tm3 C3 2.337(7) .
Tm3 C1 2.424(5) 4_565
Tm3 C1 2.424(5) .
Tm3 C23 2.587(6) .
Tm3 C24 2.597(5) 4_565
Tm3 C24 2.597(5) .
Tm3 C25 2.618(5) 4_565
Tm3 C25 2.618(5) .
Tm3 Tm1 3.3348(4) 4_565
Si1 C13 1.859(6) .
Si1 C14 1.862(6) .
Si1 C15 1.864(6) .
Si1 C4 1.868(5) .
Si2 C21 1.844(9) .
Si2 C16 1.864(7) .
Si2 C22 1.865(6) .
Si2 C22 1.865(6) 4_565
Si3 C28 1.864(13) .
Si3 C28 1.864(13) 4_565
Si3 C29 1.868(12) 4_565
Si3 C29 1.868(12) .
Si3 C36 1.88(2) .
Si3 C36 1.88(2) 4_565
Si3 C23 1.883(7) .
C1 H1 0.9854 .
C1 H2 0.9792 .
C2 Tm1 2.409(4) 4_565
C2 H3 0.9747 .
C3 Tm1 2.404(4) 4_565
C3 H4 0.9902 .
C3 H5 0.9951 .
C4 C8 1.430(6) .
C4 C5 1.439(7) .
C5 C6 1.394(7) .
C5 C9 1.520(7) .
C6 C7 1.397(7) .
C6 C10 1.516(7) .
C7 C8 1.393(7) .
C7 C11 1.510(7) .
C8 C12 1.507(7) .
C9 H9A 0.9800 .
C9 H9B 0.9800 .
C9 H9C 0.9800 .
C10 H10A 0.9800 .
C10 H10B 0.9800 .
C10 H10C 0.9800 .
C11 H11A 0.9800 .
C11 H11B 0.9800 .
C11 H11C 0.9800 .
C12 H12A 0.9800 .
C12 H12B 0.9800 .
C12 H12C 0.9800 .
C13 H13A 0.9800 .
C13 H13B 0.9800 .
C13 H13C 0.9800 .
C14 H14A 0.9800 .
C14 H14B 0.9800 .
C14 H14C 0.9800 .
C15 H15A 0.9800 .
C15 H15B 0.9800 .
C15 H15C 0.9800 .
C16 C17 1.418(6) 4_565
C16 C17 1.418(6) .
C17 C18 1.408(7) .
C17 C19 1.518(8) .
C18 C18 1.389(12) 4_565
C18 C20 1.520(8) .
C19 H19A 0.9800 .
C19 H19B 0.9800 .
C19 H19C 0.9800 .
C20 H20A 0.9800 .
C20 H20B 0.9800 .
C20 H20C 0.9800 .
C21 H21A 0.9800 .
C21 H21B 0.9800 .
C21 H21C 0.9800 .
C22 H22A 0.9800 .
C22 H22B 0.9800 .
C22 H22C 0.9800 .
C23 C24 1.426(6) 4_565
C23 C24 1.426(6) .
C24 C25 1.397(7) .
C24 C27 1.521(8) .
C25 C25 1.435(11) 4_565
C25 C26 1.511(7) .
C26 H26A 0.9800 .
C26 H26B 0.9800 .
C26 H26C 0.9800 .
C27 H27A 0.9800 .
C27 H27B 0.9800 .
C27 H27C 0.9800 .
C28 H28A 0.9800 .
C28 H28B 0.9800 .
C28 H28C 0.9800 .
C36 H36A 0.9800 .
C36 H36B 0.9800 .
C36 H36C 0.9800 .
C29 C29 0.94(2) 4_565
C29 H6 1.0185 .
C29 H7 1.0017 .
C29 H8 1.0030 .
C30 C31 1.3900 .
C30 C35 1.3900 .
C30 H30 0.9500 .
C31 C32 1.3900 .
C31 H31 0.9500 .
C32 C33 1.3900 .
C32 H32 0.9500 .
C33 C34 1.3900 .
C33 H33 0.9500 .
C34 C35 1.3900 .
C34 H34 0.9500 .
C35 H35 0.9500 .
